data_2104808
loop_
_publ_author_name
'Siegler, Maxime A.'
'Stavitski, Eli'

_publ_section_title
;
 On the sequence of three related phases of
 [Ni(H~2~O)~2~(15-crown-5)](HSO~4~)~2~ in the temperature range
 110--295K
;
_journal_issue 4
_journal_name_full 'Acta Crystallographica Section B'
_journal_page_first 430
_journal_page_last 440
_journal_paper_doi 10.1107/S0108768110020410
_journal_volume 66
_journal_year 2010
_chemical_formula_moiety 'C10 H24 Ni O7, 2(H O4 S)'
_chemical_formula_sum 'C10 H26 Ni O15 S2'
_chemical_formula_weight 509.14
_chemical_name_systematic
;
 diaqua(15-crown-5)nickel(II) hydrogen sulfate
;
_space_group_IT_number 36
_symmetry_cell_setting orthorhombic
_symmetry_space_group_name_Hall 'C 2c -2'
_symmetry_space_group_name_H-M 'C m c 21'
_atom_sites_solution_hydrogens difmap
_atom_sites_solution_primary direct
_atom_sites_solution_secondary difmap
_audit_creation_method SHELXL-97
_cell_angle_alpha 90.00
_cell_angle_beta 90.00
_cell_angle_gamma 90.00
_cell_formula_units_Z 4
_cell_length_a 17.8301(2)
_cell_length_b 7.48330(10)
_cell_length_c 14.8133(5)
_cell_measurement_reflns_used 6073
_cell_measurement_temperature 295(2)
_cell_measurement_theta_max 27.48
_cell_measurement_theta_min 2.28
_cell_volume 1976.51(8)
_computing_cell_refinement 'PEAKREF (Schreurs, 2005)'
_computing_data_collection 'COLLECT (Nonius, 1999)'
_computing_data_reduction 'EVALCCD (Duisenberg et al., 2003)'
_computing_molecular_graphics 'PLATON (Spek, 2003)'
_computing_publication_material 'PLATON (Spek, 2003)'
_computing_structure_refinement 'SHELXL-97 (Sheldrick, 2008)'
_computing_structure_solution 'SHELXS-97 (Sheldrick, 2008)'
_diffrn_ambient_temperature 295(2)
_diffrn_measured_fraction_theta_full 0.999
_diffrn_measured_fraction_theta_max 0.999
_diffrn_measurement_device_type 'Nonius KappaCCD diffractometer'
_diffrn_measurement_method '\f and \w scans'
_diffrn_radiation_monochromator graphite
_diffrn_radiation_source 'rotating anode'
_diffrn_radiation_type MoK\a
_diffrn_radiation_wavelength 0.71073
_diffrn_reflns_av_R_equivalents 0.0194
_diffrn_reflns_av_sigmaI/netI 0.0165
_diffrn_reflns_limit_h_max 21
_diffrn_reflns_limit_h_min -23
_diffrn_reflns_limit_k_max 9
_diffrn_reflns_limit_k_min -7
_diffrn_reflns_limit_l_max 16
_diffrn_reflns_limit_l_min -19
_diffrn_reflns_number 10012
_diffrn_reflns_theta_full 27.48
_diffrn_reflns_theta_max 27.48
_diffrn_reflns_theta_min 2.28
_exptl_absorpt_coefficient_mu 1.265
_exptl_absorpt_correction_T_max 0.86
_exptl_absorpt_correction_T_min 0.77
_exptl_absorpt_correction_type multi-scan
_exptl_absorpt_process_details '(SADABS; Sheldrick, 2008)'
_exptl_crystal_colour yellow
_exptl_crystal_density_diffrn 1.711
_exptl_crystal_density_method 'not measured'
_exptl_crystal_description tabular
_exptl_crystal_F_000 1064
_exptl_crystal_size_max 0.34
_exptl_crystal_size_mid 0.14
_exptl_crystal_size_min 0.12
_refine_diff_density_max 0.163
_refine_diff_density_min -0.224
_refine_ls_abs_structure_details 'Flack H D (1983), Acta Cryst. A39, 876-881'
_refine_ls_abs_structure_Flack 0.004(12)
_refine_ls_extinction_method none
_refine_ls_goodness_of_fit_ref 1.099
_refine_ls_hydrogen_treatment mixed
_refine_ls_matrix_type full
_refine_ls_number_parameters 256
_refine_ls_number_reflns 2161
_refine_ls_number_restraints 296
_refine_ls_restrained_S_all 1.134
_refine_ls_R_factor_all 0.0253
_refine_ls_R_factor_gt 0.0214
_refine_ls_shift/su_max 0.001
_refine_ls_shift/su_mean 0.000
_refine_ls_structure_factor_coef Fsqd
_refine_ls_weighting_details 'calc w=1/[\s^2^(Fo^2^)+(0.0228P)^2^+0.6140P] where P=(Fo^2^+2Fc^2^)/3'
_refine_ls_weighting_scheme calc
_refine_ls_wR_factor_gt 0.0460
_refine_ls_wR_factor_ref 0.0476
_reflns_number_gt 2017
_reflns_number_total 2161
_reflns_threshold_expression I>2s\s(I)
_cod_data_source_file zb5013.cif
_cod_data_source_block I
_cod_database_code 2104808
_cod_database_fobs_code 2104808

loop_
_symmetry_equiv_pos_as_xyz
'x, y, z'
'-x, -y, z+1/2'
'-x, y, z'
'x, -y, z+1/2'
'x+1/2, y+1/2, z'
'-x+1/2, -y+1/2, z+1/2'
'-x+1/2, y+1/2, z'
'x+1/2, -y+1/2, z+1/2'

loop_
_atom_site_type_symbol
_atom_site_label
_atom_site_fract_x
_atom_site_fract_y
_atom_site_fract_z
_atom_site_U_iso_or_equiv
_atom_site_adp_type
_atom_site_calc_flag
_atom_site_refinement_flags
_atom_site_occupancy
_atom_site_disorder_assembly
_atom_site_disorder_group
Ni Ni1 0.5000 0.4064(4) 0.49376(11) 0.0316(4) Uani d SP 0.646(7) . 1
Ni Ni1' 0.5000 0.4515(5) 0.5079(3) 0.0316(4) Uani d SP 0.354(7) . 2
C C1 0.5437(5) 0.0639(10) 0.4194(6) 0.0695(19) Uani d PDU 0.50 . .
H H1A 0.5392 0.0035 0.4771 0.083 Uiso calc PR 0.50 . .
H H1B 0.5732 -0.0104 0.3792 0.083 Uiso calc PR 0.50 . .
C C2 0.4700(5) 0.0967(11) 0.3811(5) 0.070(2) Uani d PDU 0.50 . .
H H2A 0.4745 0.1519 0.3221 0.085 Uiso calc PR 0.50 . .
H H2B 0.4427 -0.0146 0.3747 0.085 Uiso calc PR 0.50 . .
C C3 0.3601(4) 0.2580(8) 0.4165(5) 0.0741(16) Uani d PDU 0.50 . .
H H3A 0.3293 0.1513 0.4139 0.089 Uiso calc PR 0.50 . .
H H3B 0.3608 0.3116 0.3569 0.089 Uiso calc PR 0.50 . .
C C4 0.3284(7) 0.3825(15) 0.4804(10) 0.054(2) Uani d PDU 0.50 . .
H H4A 0.2920 0.4580 0.4503 0.065 Uiso calc PR 0.50 . .
H H4B 0.3028 0.3174 0.5279 0.065 Uiso calc PR 0.50 . .
C C5 0.3619(6) 0.6524(14) 0.5587(8) 0.0449(17) Uani d PDU 0.50 . .
H H5A 0.3151 0.6338 0.5907 0.054 Uiso calc PR 0.50 . .
H H5B 0.3539 0.7424 0.5126 0.054 Uiso calc PR 0.50 . .
C C6 0.4209(6) 0.711(2) 0.6222(9) 0.052(2) Uani d PDU 0.50 . .
H H6A 0.4117 0.8337 0.6410 0.062 Uiso calc PR 0.50 . .
H H6B 0.4210 0.6359 0.6754 0.062 Uiso calc PR 0.50 . .
C C7 0.5566(6) 0.721(2) 0.6314(10) 0.060(3) Uani d PDU 0.50 . .
H H7A 0.5546 0.6414 0.6830 0.072 Uiso calc PR 0.50 . .
H H7B 0.5600 0.8432 0.6532 0.072 Uiso calc PR 0.50 . .
C C8 0.6210(7) 0.6787(17) 0.5748(10) 0.066(3) Uani d PDU 0.50 . .
H H8A 0.6237 0.7609 0.5243 0.079 Uiso calc PR 0.50 . .
H H8B 0.6670 0.6890 0.6094 0.079 Uiso calc PR 0.50 . .
C C9 0.6709(8) 0.4249(13) 0.4927(9) 0.062(3) Uani d PDU 0.50 . .
H H9A 0.7173 0.4301 0.5268 0.074 Uiso calc PR 0.50 . .
H H9B 0.6777 0.4902 0.4368 0.074 Uiso calc PR 0.50 . .
C C10 0.6502(3) 0.2315(8) 0.4730(4) 0.0570(14) Uani d PDU 0.50 . .
H H10A 0.6870 0.1774 0.4333 0.068 Uiso calc PR 0.50 . .
H H10B 0.6480 0.1630 0.5285 0.068 Uiso calc PR 0.50 . .
O O1 0.5790(5) 0.2357(17) 0.4309(9) 0.063(2) Uani d PDU 0.50 . .
O O2 0.4321(6) 0.2124(15) 0.4414(8) 0.054(2) Uani d PDU 0.50 . .
O O3 0.3862(8) 0.4907(15) 0.5188(6) 0.0434(18) Uani d PDU 0.50 . .
O O4 0.4917(10) 0.6992(4) 0.5765(2) 0.051(2) Uani d PDU 0.50 . .
O O5 0.6120(8) 0.5002(16) 0.5430(6) 0.050(2) Uani d PDU 0.50 . .
O O6 0.5000 0.5629(5) 0.3841(2) 0.0702(9) Uani d SD 1 . .
H H6 0.5342(15) 0.603(4) 0.360(2) 0.105 Uiso d D 1 . .
O O7 0.5000 0.2807(3) 0.61257(16) 0.0492(6) Uani d SD 1 . .
H H7 0.4637(12) 0.261(4) 0.6423(19) 0.074 Uiso d D 1 . .
S S1 0.3281(2) 0.7620(5) 0.2505(5) 0.0381(11) Uani d PDU 0.613(4) A 1
O O8 0.3688(2) 0.6671(6) 0.3154(3) 0.0892(14) Uani d PDU 0.613(4) A 1
O O9 0.37679(17) 0.8561(4) 0.1849(2) 0.0610(9) Uani d PDU 0.613(4) A 1
O O10 0.2669(4) 0.6670(9) 0.2100(5) 0.065(2) Uani d PDU 0.613(4) A 1
O O11 0.28854(19) 0.9086(5) 0.3041(2) 0.0656(10) Uani d PDU 0.613(4) A 1
H H11 0.2610 0.9657 0.2704 0.098 Uiso calc PR 0.613(4) A 1
S S1' 0.3298(4) 0.7621(8) 0.2608(9) 0.0351(14) Uani d PDU 0.387(4) A 2
O O8' 0.4013(2) 0.6824(6) 0.2555(3) 0.0537(12) Uani d PDU 0.387(4) A 2
O O9' 0.3068(3) 0.7980(7) 0.3534(3) 0.0589(14) Uani d PDU 0.387(4) A 2
O O10' 0.2836(7) 0.6451(17) 0.2070(8) 0.077(3) Uani d PDU 0.387(4) A 2
O O11' 0.3355(3) 0.9379(6) 0.2111(4) 0.0617(15) Uani d PDU 0.387(4) A 2
H H11' 0.3209 1.0189 0.2439 0.093 Uiso calc PR 0.387(4) A 2

loop_
_atom_site_aniso_label
_atom_site_aniso_U_11
_atom_site_aniso_U_22
_atom_site_aniso_U_33
_atom_site_aniso_U_12
_atom_site_aniso_U_13
_atom_site_aniso_U_23
Ni1 0.02984(15) 0.0374(9) 0.0277(6) 0.000 0.000 0.0039(6)
Ni1' 0.02984(15) 0.0374(9) 0.0277(6) 0.000 0.000 0.0039(6)
C1 0.083(4) 0.049(3) 0.077(5) 0.017(3) 0.011(4) -0.012(4)
C2 0.086(4) 0.057(4) 0.069(4) -0.010(3) 0.008(3) -0.021(3)
C3 0.058(3) 0.086(4) 0.079(4) -0.013(3) -0.024(3) -0.018(3)
C4 0.023(3) 0.082(5) 0.057(4) -0.016(3) -0.012(3) -0.007(4)
C5 0.038(4) 0.051(3) 0.046(4) 0.018(3) 0.000(3) 0.001(3)
C6 0.060(6) 0.046(3) 0.050(4) 0.014(4) 0.001(4) -0.013(3)
C7 0.059(6) 0.062(4) 0.057(5) -0.025(4) -0.009(4) -0.011(3)
C8 0.047(6) 0.082(6) 0.067(6) -0.025(4) -0.006(4) -0.003(4)
C9 0.028(4) 0.107(6) 0.051(4) 0.000(4) 0.003(4) 0.026(5)
C10 0.039(2) 0.093(4) 0.039(3) 0.033(3) 0.007(2) 0.009(3)
O1 0.039(3) 0.083(4) 0.066(4) 0.015(3) 0.015(3) 0.007(3)
O2 0.046(3) 0.066(4) 0.049(3) -0.003(2) -0.010(3) -0.020(3)
O3 0.027(2) 0.053(3) 0.049(4) 0.0011(18) -0.005(3) -0.011(3)
O4 0.056(7) 0.0487(13) 0.0491(14) -0.011(3) -0.007(3) -0.0077(11)
O5 0.030(3) 0.073(4) 0.048(4) -0.015(3) -0.001(3) 0.017(3)
O6 0.0364(12) 0.117(3) 0.0573(16) 0.000 0.000 0.0518(16)
O7 0.0290(10) 0.0780(16) 0.0407(13) 0.000 0.000 0.0265(11)
S1 0.0290(13) 0.0368(16) 0.048(2) 0.0089(10) -0.0036(8) 0.0008(8)
O8 0.058(2) 0.106(3) 0.103(3) 0.0152(19) -0.027(2) 0.049(2)
O9 0.0574(17) 0.0463(15) 0.079(2) 0.0042(13) 0.0362(16) 0.0050(14)
O10 0.048(3) 0.050(2) 0.097(5) -0.0115(18) -0.034(3) 0.017(2)
O11 0.069(2) 0.082(2) 0.0451(17) 0.0254(17) 0.0166(13) -0.0061(16)
S1' 0.028(2) 0.038(3) 0.039(2) -0.0105(16) 0.0013(12) 0.0016(11)
O8' 0.041(2) 0.076(3) 0.044(2) 0.024(2) 0.0032(19) 0.005(2)
O9' 0.055(3) 0.080(3) 0.042(2) 0.005(2) 0.0131(19) -0.002(2)
O10' 0.065(6) 0.097(7) 0.069(5) -0.046(5) 0.025(4) -0.042(5)
O11' 0.059(3) 0.048(3) 0.078(3) -0.001(2) 0.017(2) 0.028(2)

loop_
_atom_type_symbol
_atom_type_description
_atom_type_scat_dispersion_real
_atom_type_scat_dispersion_imag
_atom_type_scat_source
C C 0.0033 0.0016 'International Tables Vol C Tables 4.2.6.8 and 6.1.1.4'
H H 0.0000 0.0000 'International Tables Vol C Tables 4.2.6.8 and 6.1.1.4'
Ni Ni 0.3393 1.1124 'International Tables Vol C Tables 4.2.6.8 and 6.1.1.4'
O O 0.0106 0.0060 'International Tables Vol C Tables 4.2.6.8 and 6.1.1.4'
S S 0.1246 0.1234 'International Tables Vol C Tables 4.2.6.8 and 6.1.1.4'

loop_
_geom_angle_atom_site_label_1
_geom_angle_atom_site_label_2
_geom_angle_atom_site_label_3
_geom_angle_site_symmetry_1
_geom_angle_site_symmetry_3
_geom_angle
_geom_angle_publ_flag
Ni1' Ni1 O7 . . 86.3(8) ?
Ni1' Ni1 O6 . . 86.1(8) ?
O7 Ni1 O6 . . 172.3(2) ?
Ni1' Ni1 O2 . . 143.5(3) ?
O7 Ni1 O2 . . 90.0(4) ?
O6 Ni1 O2 . . 96.2(4) ?
Ni1' Ni1 O2 . 3_655 143.5(3) ?
O7 Ni1 O2 . 3_655 90.0(4) ?
O6 Ni1 O2 . 3_655 96.2(4) ?
O2 Ni1 O2 . 3_655 72.6(5) ?
Ni1' Ni1 O1 . 3_655 138.1(3) ?
O7 Ni1 O1 . 3_655 95.9(4) ?
O6 Ni1 O1 . 3_655 89.8(4) ?
O2 Ni1 O1 . 3_655 8.2(6) ?
O2 Ni1 O1 3_655 3_655 78.3(2) ?
Ni1' Ni1 O1 . . 138.1(3) ?
O7 Ni1 O1 . . 95.9(4) ?
O6 Ni1 O1 . . 89.8(4) ?
O2 Ni1 O1 . . 78.3(2) ?
O2 Ni1 O1 3_655 . 8.2(6) ?
O1 Ni1 O1 3_655 . 83.4(5) ?
Ni1' Ni1 O3 . 3_655 70.2(3) ?
O7 Ni1 O3 . 3_655 89.2(3) ?
O6 Ni1 O3 . 3_655 88.2(3) ?
O2 Ni1 O3 . 3_655 146.1(4) ?
O2 Ni1 O3 3_655 3_655 73.5(4) ?
O1 Ni1 O3 3_655 3_655 151.4(4) ?
O1 Ni1 O3 . 3_655 68.1(4) ?
Ni1' Ni1 O3 . . 70.2(3) ?
O7 Ni1 O3 . . 89.2(3) ?
O6 Ni1 O3 . . 88.2(3) ?
O2 Ni1 O3 . . 73.5(4) ?
O2 Ni1 O3 3_655 . 146.1(4) ?
O1 Ni1 O3 3_655 . 68.1(4) ?
O1 Ni1 O3 . . 151.4(4) ?
O3 Ni1 O3 3_655 . 140.3(6) ?
Ni1' Ni1 O5 . . 64.0(3) ?
O7 Ni1 O5 . . 82.0(3) ?
O6 Ni1 O5 . . 94.6(3) ?
O2 Ni1 O5 . . 151.0(4) ?
O2 Ni1 O5 3_655 . 79.5(4) ?
O1 Ni1 O5 3_655 . 157.8(4) ?
O1 Ni1 O5 . . 74.9(4) ?
O3 Ni1 O5 3_655 . 9.3(4) ?
O3 Ni1 O5 . . 133.7(2) ?
Ni1' Ni1 O5 . 3_655 64.0(3) ?
O7 Ni1 O5 . 3_655 82.0(3) ?
O6 Ni1 O5 . 3_655 94.6(3) ?
O2 Ni1 O5 . 3_655 79.5(4) ?
O2 Ni1 O5 3_655 3_655 151.0(4) ?
O1 Ni1 O5 3_655 3_655 74.9(4) ?
O1 Ni1 O5 . 3_655 157.8(4) ?
O3 Ni1 O5 3_655 3_655 133.7(2) ?
O3 Ni1 O5 . 3_655 9.3(4) ?
O5 Ni1 O5 . 3_655 126.2(6) ?
Ni1 Ni1' O7 . . 82.3(8) ?
Ni1 Ni1' O6 . . 82.6(8) ?
O7 Ni1' O6 . . 164.9(2) ?
Ni1 Ni1' O3 . 3_655 99.4(3) ?
O7 Ni1' O3 . 3_655 91.7(3) ?
O6 Ni1' O3 . 3_655 90.7(3) ?
Ni1 Ni1' O3 . . 99.4(3) ?
O7 Ni1' O3 . . 91.7(3) ?
O6 Ni1' O3 . . 90.7(3) ?
O3 Ni1' O3 3_655 . 161.3(6) ?
Ni1 Ni1' O5 . . 106.2(3) ?
O7 Ni1' O5 . . 85.4(3) ?
O6 Ni1' O5 . . 98.8(3) ?
O3 Ni1' O5 3_655 . 10.1(4) ?
O3 Ni1' O5 . . 153.7(3) ?
Ni1 Ni1' O5 . 3_655 106.2(3) ?
O7 Ni1' O5 . 3_655 85.4(3) ?
O6 Ni1' O5 . 3_655 98.8(3) ?
O3 Ni1' O5 3_655 3_655 153.7(3) ?
O3 Ni1' O5 . 3_655 10.1(4) ?
O5 Ni1' O5 . 3_655 144.8(6) ?
Ni1 Ni1' O4 . 3_655 174.9(7) ?
O7 Ni1' O4 . 3_655 100.79(19) ?
O6 Ni1' O4 . 3_655 94.3(2) ?
O3 Ni1' O4 3_655 3_655 76.6(6) ?
O3 Ni1' O4 . 3_655 84.6(5) ?
O5 Ni1' O4 . 3_655 70.3(5) ?
O5 Ni1' O4 3_655 3_655 78.2(6) ?
Ni1 Ni1' O4 . . 174.9(7) ?
O7 Ni1' O4 . . 100.79(19) ?
O6 Ni1' O4 . . 94.3(2) ?
O3 Ni1' O4 3_655 . 84.6(5) ?
O3 Ni1' O4 . . 76.6(6) ?
O5 Ni1' O4 . . 78.2(6) ?
O5 Ni1' O4 3_655 . 70.3(5) ?
O4 Ni1' O4 3_655 . 8.0(9) ?
Ni1 Ni1' O2 . . 30.8(2) ?
O7 Ni1' O2 . . 80.8(4) ?
O6 Ni1' O2 . . 86.2(4) ?
O3 Ni1' O2 3_655 . 130.0(4) ?
O3 Ni1' O2 . . 68.7(4) ?
O5 Ni1' O2 . . 136.0(4) ?
O5 Ni1' O2 3_655 . 75.4(4) ?
O4 Ni1' O2 3_655 . 153.4(5) ?
O4 Ni1' O2 . . 145.4(5) ?
Ni1 Ni1' O2 . 3_655 30.8(2) ?
O7 Ni1' O2 . 3_655 80.8(4) ?
O6 Ni1' O2 . 3_655 86.2(4) ?
O3 Ni1' O2 3_655 3_655 68.7(3) ?
O3 Ni1' O2 . 3_655 130.0(4) ?
O5 Ni1' O2 . 3_655 75.4(4) ?
O5 Ni1' O2 3_655 3_655 136.0(4) ?
O4 Ni1' O2 3_655 3_655 145.4(5) ?
O4 Ni1' O2 . 3_655 153.4(5) ?
O2 Ni1' O2 . 3_655 61.3(4) ?
O1 C1 C2 . . 106.8(8) ?
O1 C1 H1A . . 110.4 ?
C2 C1 H1A . . 110.4 ?
O1 C1 H1B . . 110.4 ?
C2 C1 H1B . . 110.4 ?
H1A C1 H1B . . 108.6 ?
O2 C2 C1 . . 106.8(9) ?
O2 C2 H2A . . 110.4 ?
C1 C2 H2A . . 110.4 ?
O2 C2 H2B . . 110.4 ?
C1 C2 H2B . . 110.4 ?
H2A C2 H2B . . 108.6 ?
O2 C3 C4 . . 110.4(8) ?
O2 C3 H3A . . 109.6 ?
C4 C3 H3A . . 109.6 ?
O2 C3 H3B . . 109.6 ?
C4 C3 H3B . . 109.6 ?
H3A C3 H3B . . 108.1 ?
O3 C4 C3 . . 110.2(9) ?
O3 C4 H4A . . 109.6 ?
C3 C4 H4A . . 109.6 ?
O3 C4 H4B . . 109.6 ?
C3 C4 H4B . . 109.6 ?
H4A C4 H4B . . 108.1 ?
O3 C5 C6 . . 107.7(9) ?
O3 C5 H5A . . 110.2 ?
C6 C5 H5A . . 110.2 ?
O3 C5 H5B . . 110.2 ?
C6 C5 H5B . . 110.2 ?
H5A C5 H5B . . 108.5 ?
O4 C6 C5 . . 107.9(11) ?
O4 C6 H6A . . 110.1 ?
C5 C6 H6A . . 110.1 ?
O4 C6 H6B . . 110.1 ?
C5 C6 H6B . . 110.1 ?
H6A C6 H6B . . 108.4 ?
O4 C7 C8 . . 106.6(12) ?
O4 C7 H7A . . 110.4 ?
C8 C7 H7A . . 110.4 ?
O4 C7 H7B . . 110.4 ?
C8 C7 H7B . . 110.4 ?
H7A C7 H7B . . 108.6 ?
O5 C8 C7 . . 107.8(10) ?
O5 C8 H8A . . 110.1 ?
C7 C8 H8A . . 110.1 ?
O5 C8 H8B . . 110.1 ?
C7 C8 H8B . . 110.1 ?
H8A C8 H8B . . 108.5 ?
O5 C9 C10 . . 107.6(9) ?
O5 C9 H9A . . 110.2 ?
C10 C9 H9A . . 110.2 ?
O5 C9 H9B . . 110.2 ?
C10 C9 H9B . . 110.2 ?
H9A C9 H9B . . 108.5 ?
O1 C10 C9 . . 106.4(8) ?
O1 C10 H10A . . 110.5 ?
C9 C10 H10A . . 110.5 ?
O1 C10 H10B . . 110.5 ?
C9 C10 H10B . . 110.5 ?
H10A C10 H10B . . 108.6 ?
O2 O1 C3 3_655 3_655 144(5) ?
O2 O1 C10 3_655 . 110(5) ?
C3 O1 C1 3_655 . 122.2(11) ?
C10 O1 C1 . . 115.1(10) ?
O2 O1 C2 3_655 3_655 60(4) ?
C3 O1 C2 3_655 3_655 123.9(10) ?
C10 O1 C2 . 3_655 134.6(10) ?
O2 O1 Ni1 3_655 . 72(4) ?
C3 O1 Ni1 3_655 . 129.7(8) ?
C10 O1 Ni1 . . 114.6(7) ?
C1 O1 Ni1 . . 107.5(7) ?
C2 O1 Ni1 3_655 . 103.9(6) ?
O1 O2 C1 3_655 3_655 127(4) ?
C1 O2 C3 3_655 . 118.5(9) ?
O1 O2 C2 3_655 . 110(4) ?
C3 O2 C2 . . 115.3(9) ?
O1 O2 C10 3_655 3_655 59(4) ?
C1 O2 C10 3_655 3_655 119.6(10) ?
C2 O2 C10 . 3_655 134.4(9) ?
O1 O2 Ni1 3_655 . 100(4) ?
C1 O2 Ni1 3_655 . 122.2(8) ?
C3 O2 Ni1 . . 118.5(7) ?
C2 O2 Ni1 . . 113.1(7) ?
C10 O2 Ni1 3_655 . 112.4(5) ?
O1 O2 Ni1' 3_655 . 96(4) ?
C1 O2 Ni1' 3_655 . 127.6(8) ?
C3 O2 Ni1' . . 113.5(6) ?
C2 O2 Ni1' . . 118.7(7) ?
C10 O2 Ni1' 3_655 . 106.7(5) ?
O5 O3 C9 3_655 3_655 118(5) ?
O5 O3 C5 3_655 . 57(4) ?
C9 O3 C5 3_655 . 103.1(11) ?
O5 O3 C4 3_655 . 124(4) ?
C5 O3 C4 . . 115.5(9) ?
O5 O3 C8 3_655 3_655 49(3) ?
C9 O3 C8 3_655 3_655 116.8(13) ?
C4 O3 C8 . 3_655 129.2(11) ?
O5 O3 Ni1' 3_655 . 91(4) ?
C9 O3 Ni1' 3_655 . 139.1(9) ?
C5 O3 Ni1' . . 117.2(8) ?
C4 O3 Ni1' . . 126.8(8) ?
C8 O3 Ni1' 3_655 . 103.9(7) ?
O5 O3 Ni1 3_655 . 98(4) ?
C9 O3 Ni1 3_655 . 128.7(9) ?
C5 O3 Ni1 . . 127.6(8) ?
C4 O3 Ni1 . . 116.3(7) ?
C8 O3 Ni1 3_655 . 114.3(8) ?
O4 O4 C7 3_655 3_655 136.0(8) ?
C7 O4 C7 3_655 . 100.4(11) ?
O4 O4 C6 3_655 . 151.6(6) ?
C7 O4 C6 . . 116.0(5) ?
C7 O4 C6 3_655 3_655 112.4(6) ?
C6 O4 C6 . 3_655 127.9(9) ?
O4 O4 Ni1' 3_655 . 86.0(5) ?
C7 O4 Ni1' 3_655 . 119.8(10) ?
C7 O4 Ni1' . . 108.5(10) ?
C6 O4 Ni1' . . 110.1(9) ?
C6 O4 Ni1' 3_655 . 100.0(7) ?
O3 O5 C5 3_655 3_655 109(4) ?
O3 O5 C9 3_655 . 49(4) ?
C5 O5 C9 3_655 . 100.7(10) ?
O3 O5 C8 3_655 . 120(4) ?
C9 O5 C8 . . 117.8(10) ?
O3 O5 C4 3_655 3_655 45(4) ?
C5 O5 C4 3_655 3_655 110.4(12) ?
C8 O5 C4 . 3_655 127.5(11) ?
O3 O5 Ni1' 3_655 . 79(4) ?
C5 O5 Ni1' 3_655 . 124.0(11) ?
C9 O5 Ni1' . . 120.7(8) ?
C8 O5 Ni1' . . 110.6(9) ?
C4 O5 Ni1' 3_655 . 112.3(7) ?
O3 O5 Ni1 3_655 . 73(4) ?
C5 O5 Ni1 3_655 . 132.7(11) ?
C9 O5 Ni1 . . 111.6(7) ?
C8 O5 Ni1 . . 120.2(9) ?
C4 O5 Ni1 3_655 . 102.9(7) ?
Ni1 O6 H6 . . 127(3) ?
Ni1' O6 H6 . . 126(3) ?
Ni1 O7 H7 . . 125(2) ?
Ni1' O7 H7 . . 123(2) ?
O8 S1 O10 . . 115.6(4) ?
O8 S1 O9 . . 112.8(3) ?
O10 S1 O9 . . 114.0(6) ?
O8 S1 O11 . . 104.3(5) ?
O10 S1 O11 . . 102.9(4) ?
O9 S1 O11 . . 105.7(3) ?
O8' S1' O10' . . 103.3(8) ?
O8' S1' O9' . . 112.6(8) ?
O10' S1' O9' . . 118.2(7) ?
O8' S1' O11' . . 106.2(6) ?
O10' S1' O11' . . 107.3(9) ?
O9' S1' O11' . . 108.5(6) ?
S1' O11' H11' . . 109.5 ?

loop_
_geom_bond_atom_site_label_1
_geom_bond_atom_site_label_2
_geom_bond_site_symmetry_2
_geom_bond_distance
_geom_bond_publ_flag
Ni1 Ni1' . 0.398(3) ?
Ni1 O7 . 1.996(3) ?
Ni1 O6 . 2.002(3) ?
Ni1 O2 . 2.043(11) ?
Ni1 O2 3_655 2.043(11) ?
Ni1 O1 3_655 2.117(12) ?
Ni1 O1 . 2.117(12) ?
Ni1 O3 3_655 2.157(14) ?
Ni1 O3 . 2.157(14) ?
Ni1 O4 . 2.515(5) ?
Ni1 O5 . 2.239(13) ?
Ni1 O5 3_655 2.239(13) ?
Ni1' O7 . 2.009(4) ?
Ni1' O6 . 2.014(4) ?
Ni1' O3 3_655 2.057(14) ?
Ni1' O3 . 2.057(14) ?
Ni1' O5 . 2.095(14) ?
Ni1' O5 3_655 2.095(14) ?
Ni1' O4 3_655 2.118(5) ?
Ni1' O4 . 2.118(5) ?
Ni1' O2 . 2.375(11) ?
Ni1' O2 3_655 2.375(11) ?
C1 O1 . 1.441(11) ?
C1 C2 . 1.453(8) ?
C1 H1A . 0.9700 ?
C1 H1B . 0.9700 ?
C2 O2 . 1.415(9) ?
C2 H2A . 0.9700 ?
C2 H2B . 0.9700 ?
C3 O2 . 1.379(10) ?
C3 C4 . 1.444(11) ?
C3 H3A . 0.9700 ?
C3 H3B . 0.9700 ?
C4 O3 . 1.428(10) ?
C4 H4A . 0.9700 ?
C4 H4B . 0.9700 ?
C5 O3 . 1.414(10) ?
C5 C6 . 1.477(9) ?
C5 H5A . 0.9700 ?
C5 H5B . 0.9700 ?
C6 O4 . 1.436(10) ?
C6 H6A . 0.9700 ?
C6 H6B . 0.9700 ?
C7 O4 . 1.425(10) ?
C7 C8 . 1.456(10) ?
C7 H7A . 0.9700 ?
C7 H7B . 0.9700 ?
C8 O5 . 1.426(11) ?
C8 H8A . 0.9700 ?
C8 H8B . 0.9700 ?
C9 O5 . 1.405(10) ?
C9 C10 . 1.522(10) ?
C9 H9A . 0.9700 ?
C9 H9B . 0.9700 ?
C10 O1 . 1.415(10) ?
C10 H10A . 0.9700 ?
C10 H10B . 0.9700 ?
O1 O2 3_655 0.31(2) ?
O1 C3 3_655 1.119(12) ?
O1 C2 3_655 1.545(14) ?
O2 O1 3_655 0.31(2) ?
O2 C1 3_655 1.235(14) ?
O2 C10 3_655 1.547(12) ?
O3 O5 3_655 0.366(15) ?
O3 C9 3_655 1.19(2) ?
O3 C8 3_655 1.638(19) ?
O4 O4 3_655 0.30(4) ?
O4 C7 3_655 1.20(3) ?
O4 C6 3_655 1.70(3) ?
O5 O3 3_655 0.366(15) ?
O5 C5 3_655 1.25(2) ?
O5 C4 3_655 1.66(2) ?
O6 H6 . 0.767(19) ?
O7 H7 . 0.797(17) ?
S1 O8 . 1.399(7) ?
S1 O10 . 1.432(7) ?
S1 O9 . 1.482(7) ?
S1 O11 . 1.527(6) ?
O11 H11 . 0.8200 ?
S1' O8' . 1.410(7) ?
S1' O10' . 1.442(10) ?
S1' O9' . 1.456(12) ?
S1' O11' . 1.511(9) ?
O11' H11' . 0.8200 ?

loop_
_geom_hbond_atom_site_label_D
_geom_hbond_atom_site_label_H
_geom_hbond_atom_site_label_A
_geom_hbond_site_symmetry_A
_geom_hbond_distance_DH
_geom_hbond_distance_HA
_geom_hbond_distance_DA
_geom_hbond_angle_DHA
O6 H6 O8 3_655 0.767(19) 1.91(2) 2.667(3) 168(4)
O6 H6 O8' 3_655 0.767(19) 2.02(2) 2.743(4) 157(4)
O7 H7 O9 4_565 0.797(17) 1.889(18) 2.650(3) 159(3)
O7 H7 O8' 4_565 0.797(17) 2.06(2) 2.767(5) 149(3)
O11 H11 O10 7 0.82 1.82 2.581(8) 153
O11 H11 O10' 7 0.82 1.82 2.619(14) 164

loop_
_geom_torsion_atom_site_label_1
_geom_torsion_atom_site_label_2
_geom_torsion_atom_site_label_3
_geom_torsion_atom_site_label_4
_geom_torsion_site_symmetry_1
_geom_torsion_site_symmetry_2
_geom_torsion_site_symmetry_3
_geom_torsion_site_symmetry_4
_geom_torsion
_geom_torsion_publ_flag
O6 Ni1 Ni1' O7 . . . . 180.0 ?
O2 Ni1 Ni1' O7 . . . . 84.9(13) ?
O2 Ni1 Ni1' O7 3_655 . . . -84.9(13) ?
O1 Ni1 Ni1' O7 3_655 . . . 94.7(11) ?
O1 Ni1 Ni1' O7 . . . . -94.7(11) ?
O3 Ni1 Ni1' O7 3_655 . . . -90.5(4) ?
O3 Ni1 Ni1' O7 . . . . 90.5(4) ?
O5 Ni1 Ni1' O7 . . . . -82.9(4) ?
O5 Ni1 Ni1' O7 3_655 . . . 82.9(4) ?
O7 Ni1 Ni1' O6 . . . . 180.0 ?
O2 Ni1 Ni1' O6 . . . . -95.1(13) ?
O2 Ni1 Ni1' O6 3_655 . . . 95.1(13) ?
O1 Ni1 Ni1' O6 3_655 . . . -85.3(11) ?
O1 Ni1 Ni1' O6 . . . . 85.3(11) ?
O3 Ni1 Ni1' O6 3_655 . . . 89.5(4) ?
O3 Ni1 Ni1' O6 . . . . -89.5(4) ?
O5 Ni1 Ni1' O6 . . . . 97.1(4) ?
O5 Ni1 Ni1' O6 3_655 . . . -97.1(4) ?
O7 Ni1 Ni1' O3 . . . 3_655 90.5(4) ?
O6 Ni1 Ni1' O3 . . . 3_655 -89.5(4) ?
O2 Ni1 Ni1' O3 . . . 3_655 175.4(12) ?
O2 Ni1 Ni1' O3 3_655 . . 3_655 5.6(16) ?
O1 Ni1 Ni1' O3 3_655 . . 3_655 -174.8(10) ?
O1 Ni1 Ni1' O3 . . . 3_655 -4.2(14) ?
O3 Ni1 Ni1' O3 . . . 3_655 -179.0(8) ?
O5 Ni1 Ni1' O3 . . . 3_655 7.6(6) ?
O5 Ni1 Ni1' O3 3_655 . . 3_655 173.4(6) ?
O7 Ni1 Ni1' O3 . . . . -90.5(4) ?
O6 Ni1 Ni1' O3 . . . . 89.5(4) ?
O2 Ni1 Ni1' O3 . . . . -5.6(16) ?
O2 Ni1 Ni1' O3 3_655 . . . -175.4(12) ?
O1 Ni1 Ni1' O3 3_655 . . . 4.2(14) ?
O1 Ni1 Ni1' O3 . . . . 174.8(10) ?
O3 Ni1 Ni1' O3 3_655 . . . 179.0(8) ?
O5 Ni1 Ni1' O3 . . . . -173.4(6) ?
O5 Ni1 Ni1' O3 3_655 . . . -7.6(6) ?
O7 Ni1 Ni1' O5 . . . . 82.9(4) ?
O6 Ni1 Ni1' O5 . . . . -97.1(4) ?
O2 Ni1 Ni1' O5 . . . . 167.8(11) ?
O2 Ni1 Ni1' O5 3_655 . . . -2.0(17) ?
O1 Ni1 Ni1' O5 3_655 . . . 177.6(9) ?
O1 Ni1 Ni1' O5 . . . . -11.8(15) ?
O3 Ni1 Ni1' O5 3_655 . . . -7.6(6) ?
O3 Ni1 Ni1' O5 . . . . 173.4(6) ?
O5 Ni1 Ni1' O5 3_655 . . . 165.8(9) ?
O7 Ni1 Ni1' O5 . . . 3_655 -82.9(4) ?
O6 Ni1 Ni1' O5 . . . 3_655 97.1(4) ?
O2 Ni1 Ni1' O5 . . . 3_655 2.0(17) ?
O2 Ni1 Ni1' O5 3_655 . . 3_655 -167.8(11) ?
O1 Ni1 Ni1' O5 3_655 . . 3_655 11.8(15) ?
O1 Ni1 Ni1' O5 . . . 3_655 -177.6(9) ?
O3 Ni1 Ni1' O5 3_655 . . 3_655 -173.4(6) ?
O3 Ni1 Ni1' O5 . . . 3_655 7.6(6) ?
O5 Ni1 Ni1' O5 . . . 3_655 -165.8(9) ?
O7 Ni1 Ni1' O2 . . . . -84.9(13) ?
O6 Ni1 Ni1' O2 . . . . 95.1(13) ?
O2 Ni1 Ni1' O2 3_655 . . . -170(3) ?
O3 Ni1 Ni1' O2 3_655 . . . -175.4(12) ?
O3 Ni1 Ni1' O2 . . . . 5.6(16) ?
O5 Ni1 Ni1' O2 . . . . -167.8(11) ?
O5 Ni1 Ni1' O2 3_655 . . . -2.0(17) ?
O7 Ni1 Ni1' O2 . . . 3_655 84.9(13) ?
O6 Ni1 Ni1' O2 . . . 3_655 -95.1(13) ?
O2 Ni1 Ni1' O2 . . . 3_655 170(3) ?
O3 Ni1 Ni1' O2 3_655 . . 3_655 -5.6(16) ?
O3 Ni1 Ni1' O2 . . . 3_655 175.4(12) ?
O5 Ni1 Ni1' O2 . . . 3_655 2.0(17) ?
O5 Ni1 Ni1' O2 3_655 . . 3_655 167.8(11) ?
O1 C1 C2 O2 . . . . -57.2(11) ?
O2 C3 C4 O3 . . . . 30.5(15) ?
O3 C5 C6 O4 . . . . 47.4(12) ?
O4 C7 C8 O5 . . . . -58.5(15) ?
O5 C9 C10 O1 . . . . 54.5(11) ?
C9 C10 O1 O2 . . . 3_655 -124(4) ?
C9 C10 O1 C3 . . . 3_655 78.4(10) ?
C9 C10 O1 C1 . . . . -170.6(9) ?
C9 C10 O1 C2 . . . 3_655 169.3(12) ?
C9 C10 O1 Ni1 . . . . -45.2(10) ?
C2 C1 O1 O2 . . . 3_655 83(6) ?
C2 C1 O1 C3 . . . 3_655 -140.4(12) ?
C2 C1 O1 C10 . . . . 176.3(8) ?
C2 C1 O1 C2 . . . 3_655 -38.4(10) ?
C2 C1 O1 Ni1 . . . . 47.3(9) ?
Ni1' Ni1 O1 O2 . . . 3_655 135(4) ?
O7 Ni1 O1 O2 . . . 3_655 44(4) ?
O6 Ni1 O1 O2 . . . 3_655 -141(4) ?
O2 Ni1 O1 O2 . . . 3_655 -45(4) ?
O1 Ni1 O1 O2 3_655 . . 3_655 -52(5) ?
O3 Ni1 O1 O2 3_655 . . 3_655 130(4) ?
O3 Ni1 O1 O2 . . . 3_655 -56(5) ?
O5 Ni1 O1 O2 . . . 3_655 124(4) ?
O5 Ni1 O1 O2 3_655 . . 3_655 -40(5) ?
Ni1' Ni1 O1 C3 . . . 3_655 -12(2) ?
O7 Ni1 O1 C3 . . . 3_655 -103.0(13) ?
O6 Ni1 O1 C3 . . . 3_655 71.9(13) ?
O2 Ni1 O1 C3 . . . 3_655 168.2(17) ?
O2 Ni1 O1 C3 3_655 . . 3_655 -147(5) ?
O1 Ni1 O1 C3 3_655 . . 3_655 161.7(10) ?
O3 Ni1 O1 C3 3_655 . . 3_655 -16.3(12) ?
O3 Ni1 O1 C3 . . . 3_655 157.7(10) ?
O5 Ni1 O1 C3 . . . 3_655 -23.0(13) ?
O5 Ni1 O1 C3 3_655 . . 3_655 173.6(10) ?
Ni1' Ni1 O1 C10 . . . . 30.3(18) ?
O7 Ni1 O1 C10 . . . . -60.7(8) ?
O6 Ni1 O1 C10 . . . . 114.1(8) ?
O2 Ni1 O1 C10 . . . . -149.5(12) ?
O2 Ni1 O1 C10 3_655 . . . -104(5) ?
O1 Ni1 O1 C10 3_655 . . . -156.1(5) ?
O3 Ni1 O1 C10 3_655 . . . 26.0(7) ?
O3 Ni1 O1 C10 . . . . -160.1(7) ?
O5 Ni1 O1 C10 . . . . 19.3(8) ?
O5 Ni1 O1 C10 3_655 . . . -144.1(9) ?
Ni1' Ni1 O1 C1 . . . . 159.5(13) ?
O7 Ni1 O1 C1 . . . . 68.5(8) ?
O6 Ni1 O1 C1 . . . . -116.6(8) ?
O2 Ni1 O1 C1 . . . . -20.3(5) ?
O2 Ni1 O1 C1 3_655 . . . 25(4) ?
O1 Ni1 O1 C1 3_655 . . . -26.8(11) ?
O3 Ni1 O1 C1 3_655 . . . 155.2(10) ?
O3 Ni1 O1 C1 . . . . -30.8(16) ?
O5 Ni1 O1 C1 . . . . 148.5(9) ?
O5 Ni1 O1 C1 3_655 . . . -14.9(18) ?
Ni1' Ni1 O1 C2 . . . 3_655 -174.3(13) ?
O7 Ni1 O1 C2 . . . 3_655 94.7(7) ?
O6 Ni1 O1 C2 . . . 3_655 -90.4(7) ?
O2 Ni1 O1 C2 . . . 3_655 5.9(4) ?
O2 Ni1 O1 C2 3_655 . . 3_655 51(4) ?
O1 Ni1 O1 C2 3_655 . . 3_655 -0.6(10) ?
O3 Ni1 O1 C2 3_655 . . 3_655 -178.6(9) ?
O3 Ni1 O1 C2 . . . 3_655 -4.6(15) ?
O5 Ni1 O1 C2 . . . 3_655 174.7(9) ?
O5 Ni1 O1 C2 3_655 . . 3_655 11.3(18) ?
C4 C3 O2 O1 . . . 3_655 -92(7) ?
C4 C3 O2 C1 . . . 3_655 151.4(11) ?
C4 C3 O2 C2 . . . . -177.3(10) ?
C4 C3 O2 C10 . . . 3_655 49.8(8) ?
C4 C3 O2 Ni1 . . . . -38.7(13) ?
C4 C3 O2 Ni1' . . . . -35.6(12) ?
C1 C2 O2 O1 . . . 3_655 150(5) ?
C1 C2 O2 C1 . . . 3_655 -75.9(16) ?
C1 C2 O2 C3 . . . . -179.5(10) ?
C1 C2 O2 C10 . . . 3_655 -144.1(12) ?
C1 C2 O2 Ni1 . . . . 39.7(10) ?
C1 C2 O2 Ni1' . . . . 40.9(11) ?
Ni1' Ni1 O2 O1 . . . 3_655 53(5) ?
O7 Ni1 O2 O1 . . . 3_655 137(4) ?
O6 Ni1 O2 O1 . . . 3_655 -39(4) ?
O2 Ni1 O2 O1 3_655 . . 3_655 -133(4) ?
O1 Ni1 O2 O1 . . . 3_655 -127(5) ?
O3 Ni1 O2 O1 3_655 . . 3_655 -135(4) ?
O3 Ni1 O2 O1 . . . 3_655 47(4) ?
O5 Ni1 O2 O1 . . . 3_655 -150(4) ?
O5 Ni1 O2 O1 3_655 . . 3_655 55(4) ?
Ni1' Ni1 O2 C1 . . . 3_655 -160.6(15) ?
O7 Ni1 O2 C1 . . . 3_655 -76.9(10) ?
O6 Ni1 O2 C1 . . . 3_655 107.7(10) ?
O2 Ni1 O2 C1 3_655 . . 3_655 13.1(13) ?
O1 Ni1 O2 C1 3_655 . . 3_655 146(5) ?
O1 Ni1 O2 C1 . . . 3_655 19.2(7) ?
O3 Ni1 O2 C1 3_655 . . 3_655 11.7(16) ?
O3 Ni1 O2 C1 . . . 3_655 -166.1(12) ?
O5 Ni1 O2 C1 . . . 3_655 -3.6(17) ?
O5 Ni1 O2 C1 3_655 . . 3_655 -158.7(11) ?
Ni1' Ni1 O2 C3 . . . . 30(2) ?
O7 Ni1 O2 C3 . . . . 113.7(9) ?
O6 Ni1 O2 C3 . . . . -61.8(9) ?
O2 Ni1 O2 C3 3_655 . . . -156.3(7) ?
O1 Ni1 O2 C3 3_655 . . . -23(4) ?
O1 Ni1 O2 C3 . . . . -150.3(13) ?
O3 Ni1 O2 C3 3_655 . . . -157.8(7) ?
O3 Ni1 O2 C3 . . . . 24.5(9) ?
O5 Ni1 O2 C3 . . . . -173.1(7) ?
O5 Ni1 O2 C3 3_655 . . . 31.8(9) ?
Ni1' Ni1 O2 C2 . . . . 169.4(15) ?
O7 Ni1 O2 C2 . . . . -106.9(8) ?
O6 Ni1 O2 C2 . . . . 77.6(8) ?
O2 Ni1 O2 C2 3_655 . . . -16.9(11) ?
O1 Ni1 O2 C2 3_655 . . . 116(5) ?
O1 Ni1 O2 C2 . . . . -10.9(5) ?
O3 Ni1 O2 C2 3_655 . . . -18.4(14) ?
O3 Ni1 O2 C2 . . . . 163.9(10) ?
O5 Ni1 O2 C2 . . . . -33.7(15) ?
O5 Ni1 O2 C2 3_655 . . . 171.2(9) ?
Ni1' Ni1 O2 C10 . . . 3_655 -7.7(19) ?
O7 Ni1 O2 C10 . . . 3_655 76.0(7) ?
O6 Ni1 O2 C10 . . . 3_655 -99.4(7) ?
O2 Ni1 O2 C10 3_655 . . 3_655 166.0(5) ?
O1 Ni1 O2 C10 3_655 . . 3_655 -61(4) ?
O1 Ni1 O2 C10 . . . 3_655 172.1(12) ?
O3 Ni1 O2 C10 3_655 . . 3_655 164.6(6) ?
O3 Ni1 O2 C10 . . . 3_655 -13.1(7) ?
O5 Ni1 O2 C10 . . . 3_655 149.3(6) ?
O5 Ni1 O2 C10 3_655 . . 3_655 -5.8(7) ?
O7 Ni1 O2 Ni1' . . . . 83.7(15) ?
O6 Ni1 O2 Ni1' . . . . -91.7(15) ?
O2 Ni1 O2 Ni1' 3_655 . . . 173.7(17) ?
O1 Ni1 O2 Ni1' 3_655 . . . -53(5) ?
O1 Ni1 O2 Ni1' . . . . 179.8(15) ?
O3 Ni1 O2 Ni1' 3_655 . . . 172(2) ?
O3 Ni1 O2 Ni1' . . . . -5.5(16) ?
O5 Ni1 O2 Ni1' . . . . 157(2) ?
O5 Ni1 O2 Ni1' 3_655 . . . 1.9(15) ?
Ni1 Ni1' O2 O1 . . . 3_655 -128(5) ?
O7 Ni1' O2 O1 . . . 3_655 142(4) ?
O6 Ni1' O2 O1 . . . 3_655 -46(4) ?
O3 Ni1' O2 O1 3_655 . . 3_655 -134(4) ?
O3 Ni1' O2 O1 . . . 3_655 46(4) ?
O5 Ni1' O2 O1 . . . 3_655 -145(4) ?
O5 Ni1' O2 O1 3_655 . . 3_655 54(4) ?
O4 Ni1' O2 O1 3_655 . . 3_655 46(5) ?
O4 Ni1' O2 O1 . . . 3_655 46(5) ?
O2 Ni1' O2 O1 3_655 . . 3_655 -134(4) ?
Ni1 Ni1' O2 C1 . . . 3_655 20.8(16) ?
O7 Ni1' O2 C1 . . . 3_655 -69.6(11) ?
O6 Ni1' O2 C1 . . . 3_655 102.6(11) ?
O3 Ni1' O2 C1 3_655 . . 3_655 14.9(14) ?
O3 Ni1' O2 C1 . . . 3_655 -165.1(13) ?
O5 Ni1' O2 C1 . . . 3_655 3.8(15) ?
O5 Ni1' O2 C1 3_655 . . 3_655 -157.2(12) ?
O4 Ni1' O2 C1 3_655 . . 3_655 -165.4(7) ?
O4 Ni1' O2 C1 . . . 3_655 -165.4(8) ?
O2 Ni1' O2 C1 3_655 . . 3_655 14.9(13) ?
Ni1 Ni1' O2 C3 . . . . -151.4(19) ?
O7 Ni1' O2 C3 . . . . 118.2(9) ?
O6 Ni1' O2 C3 . . . . -69.6(9) ?
O3 Ni1' O2 C3 3_655 . . . -157.3(8) ?
O3 Ni1' O2 C3 . . . . 22.7(8) ?
O5 Ni1' O2 C3 . . . . -168.4(7) ?
O5 Ni1' O2 C3 3_655 . . . 30.6(8) ?
O4 Ni1' O2 C3 3_655 . . . 22.4(15) ?
O4 Ni1' O2 C3 . . . . 22.4(13) ?
O2 Ni1' O2 C3 3_655 . . . -157.3(7) ?
Ni1 Ni1' O2 C2 . . . . -11.2(16) ?
O7 Ni1' O2 C2 . . . . -101.6(9) ?
O6 Ni1' O2 C2 . . . . 70.7(9) ?
O3 Ni1' O2 C2 3_655 . . . -17.1(12) ?
O3 Ni1' O2 C2 . . . . 162.9(11) ?
O5 Ni1' O2 C2 . . . . -28.1(13) ?
O5 Ni1' O2 C2 3_655 . . . 170.8(10) ?
O4 Ni1' O2 C2 3_655 . . . 162.6(6) ?
O4 Ni1' O2 C2 . . . . 162.7(6) ?
O2 Ni1' O2 C2 3_655 . . . -17.1(11) ?
Ni1 Ni1' O2 C10 . . . 3_655 172.6(18) ?
O7 Ni1' O2 C10 . . . 3_655 82.2(7) ?
O6 Ni1' O2 C10 . . . 3_655 -105.5(7) ?
O3 Ni1' O2 C10 3_655 . . 3_655 166.7(6) ?
O3 Ni1' O2 C10 . . . 3_655 -13.3(6) ?
O5 Ni1' O2 C10 . . . 3_655 155.7(6) ?
O5 Ni1' O2 C10 3_655 . . 3_655 -5.4(7) ?
O4 Ni1' O2 C10 3_655 . . 3_655 -13.6(14) ?
O4 Ni1' O2 C10 . . . 3_655 -13.5(12) ?
O2 Ni1' O2 C10 3_655 . . 3_655 166.7(5) ?
O7 Ni1' O2 Ni1 . . . . -90.4(15) ?
O6 Ni1' O2 Ni1 . . . . 81.8(15) ?
O3 Ni1' O2 Ni1 3_655 . . . -5.9(15) ?
O3 Ni1' O2 Ni1 . . . . 174.1(17) ?
O5 Ni1' O2 Ni1 . . . . -16.9(15) ?
O5 Ni1' O2 Ni1 3_655 . . . -178.0(17) ?
O4 Ni1' O2 Ni1 3_655 . . . 173.8(18) ?
O4 Ni1' O2 Ni1 . . . . 173.9(17) ?
O2 Ni1' O2 Ni1 3_655 . . . -5.9(16) ?
C6 C5 O3 O5 . . . 3_655 44(5) ?
C6 C5 O3 C9 . . . 3_655 159.0(11) ?
C6 C5 O3 C4 . . . . 159.4(11) ?
C6 C5 O3 C8 . . . 3_655 -9(4) ?
C6 C5 O3 Ni1' . . . . -28.0(11) ?
C6 C5 O3 Ni1 . . . . -29.4(12) ?
C3 C4 O3 O5 . . . 3_655 -134(5) ?
C3 C4 O3 C9 . . . 3_655 162(7) ?
C3 C4 O3 C5 . . . . 160.3(9) ?
C3 C4 O3 C8 . . . 3_655 164.0(12) ?
C3 C4 O3 Ni1' . . . . -11.5(16) ?
C3 C4 O3 Ni1 . . . . -11.9(14) ?
Ni1 Ni1' O3 O5 . . . 3_655 133(4) ?
O7 Ni1' O3 O5 . . . 3_655 51(4) ?
O6 Ni1' O3 O5 . . . 3_655 -144(4) ?
O3 Ni1' O3 O5 3_655 . . 3_655 -50(5) ?
O5 Ni1' O3 O5 . . . 3_655 -32(4) ?
O4 Ni1' O3 O5 3_655 . . 3_655 -50(4) ?
O4 Ni1' O3 O5 . . . 3_655 -50(4) ?
O2 Ni1' O3 O5 . . . 3_655 130(4) ?
O2 Ni1' O3 O5 3_655 . . 3_655 130(4) ?
Ni1 Ni1' O3 C9 . . . 3_655 -4.4(19) ?
O7 Ni1' O3 C9 . . . 3_655 -86.9(15) ?
O6 Ni1' O3 C9 . . . 3_655 78.2(16) ?
O3 Ni1' O3 C9 3_655 . . 3_655 172.5(12) ?
O5 Ni1' O3 C9 . . . 3_655 -170.0(16) ?
O5 Ni1' O3 C9 3_655 . . 3_655 -138(5) ?
O4 Ni1' O3 C9 3_655 . . 3_655 172.4(16) ?
O4 Ni1' O3 C9 . . . 3_655 172.4(16) ?
O2 Ni1' O3 C9 . . . 3_655 -7.4(15) ?
O2 Ni1' O3 C9 3_655 . . 3_655 -7.4(18) ?
Ni1 Ni1' O3 C5 . . . . -173.9(11) ?
O7 Ni1' O3 C5 . . . . 103.5(7) ?
O6 Ni1' O3 C5 . . . . -91.4(7) ?
O3 Ni1' O3 C5 3_655 . . . 3(2) ?
O5 Ni1' O3 C5 . . . . 20.4(9) ?
O5 Ni1' O3 C5 3_655 . . . 53(3) ?
O4 Ni1' O3 C5 3_655 . . . 2.9(7) ?
O4 Ni1' O3 C5 . . . . 2.9(7) ?
O2 Ni1' O3 C5 . . . . -177.0(9) ?
O2 Ni1' O3 C5 3_655 . . . -177.0(8) ?
Ni1 Ni1' O3 C4 . . . . -2.3(14) ?
O7 Ni1' O3 C4 . . . . -84.8(10) ?
O6 Ni1' O3 C4 . . . . 80.3(11) ?
O3 Ni1' O3 C4 3_655 . . . 174.6(14) ?
O5 Ni1' O3 C4 . . . . -167.9(11) ?
O5 Ni1' O3 C4 3_655 . . . -136(4) ?
O4 Ni1' O3 C4 3_655 . . . 174.5(11) ?
O4 Ni1' O3 C4 . . . . 174.5(11) ?
O2 Ni1' O3 C4 . . . . -5.4(10) ?
O2 Ni1' O3 C4 3_655 . . . -5.4(13) ?
Ni1 Ni1' O3 C8 . . . 3_655 -178.7(11) ?
O7 Ni1' O3 C8 . . . 3_655 98.8(8) ?
O6 Ni1' O3 C8 . . . 3_655 -96.1(8) ?
O3 Ni1' O3 C8 3_655 . . 3_655 -2(2) ?
O5 Ni1' O3 C8 . . . 3_655 15.7(10) ?
O5 Ni1' O3 C8 3_655 . . 3_655 48(3) ?
O4 Ni1' O3 C8 3_655 . . 3_655 -1.9(8) ?
O4 Ni1' O3 C8 . . . 3_655 -1.9(7) ?
O2 Ni1' O3 C8 . . . 3_655 178.3(9) ?
O2 Ni1' O3 C8 3_655 . . 3_655 178.3(8) ?
O7 Ni1' O3 Ni1 . . . . -82.5(8) ?
O6 Ni1' O3 Ni1 . . . . 82.6(8) ?
O3 Ni1' O3 Ni1 3_655 . . . 177(2) ?
O5 Ni1' O3 Ni1 . . . . -165.6(13) ?
O5 Ni1' O3 Ni1 3_655 . . . -133(4) ?
O4 Ni1' O3 Ni1 3_655 . . . 176.8(9) ?
O4 Ni1' O3 Ni1 . . . . 176.8(9) ?
O2 Ni1' O3 Ni1 . . . . -3.1(9) ?
O2 Ni1' O3 Ni1 3_655 . . . -3.0(8) ?
Ni1' Ni1 O3 O5 . . . 3_655 -47(4) ?
O7 Ni1 O3 O5 . . . 3_655 39(4) ?
O6 Ni1 O3 O5 . . . 3_655 -134(4) ?
O2 Ni1 O3 O5 . . . 3_655 129(4) ?
O2 Ni1 O3 O5 3_655 . . 3_655 128(4) ?
O1 Ni1 O3 O5 3_655 . . 3_655 136(4) ?
O1 Ni1 O3 O5 . . . 3_655 140(3) ?
O3 Ni1 O3 O5 3_655 . . 3_655 -49(4) ?
O5 Ni1 O3 O5 . . . 3_655 -39(4) ?
Ni1' Ni1 O3 C9 . . . 3_655 176.3(15) ?
O7 Ni1 O3 C9 . . . 3_655 -97.3(12) ?
O6 Ni1 O3 C9 . . . 3_655 89.9(12) ?
O2 Ni1 O3 C9 . . . 3_655 -7.1(12) ?
O2 Ni1 O3 C9 3_655 . . 3_655 -8.5(17) ?
O1 Ni1 O3 C9 3_655 . . 3_655 -0.6(12) ?
O1 Ni1 O3 C9 . . . 3_655 3.6(19) ?
O3 Ni1 O3 C9 3_655 . . 3_655 174.9(8) ?
O5 Ni1 O3 C9 . . . 3_655 -175.5(13) ?
O5 Ni1 O3 C9 3_655 . . 3_655 -136(5) ?
Ni1' Ni1 O3 C5 . . . . 6.8(12) ?
O7 Ni1 O3 C5 . . . . 93.1(8) ?
O6 Ni1 O3 C5 . . . . -79.7(9) ?
O2 Ni1 O3 C5 . . . . -176.6(10) ?
O2 Ni1 O3 C5 3_655 . . . -178.1(9) ?
O1 Ni1 O3 C5 3_655 . . . -170.2(10) ?
O1 Ni1 O3 C5 . . . . -165.9(10) ?
O3 Ni1 O3 C5 3_655 . . . 5.3(15) ?
O5 Ni1 O3 C5 . . . . 15.0(8) ?
O5 Ni1 O3 C5 3_655 . . . 54(3) ?
Ni1' Ni1 O3 C4 . . . . 177.9(13) ?
O7 Ni1 O3 C4 . . . . -95.8(9) ?
O6 Ni1 O3 C4 . . . . 91.5(9) ?
O2 Ni1 O3 C4 . . . . -5.5(9) ?
O2 Ni1 O3 C4 3_655 . . . -6.9(14) ?
O1 Ni1 O3 C4 3_655 . . . 1.0(9) ?
O1 Ni1 O3 C4 . . . . 5.2(16) ?
O3 Ni1 O3 C4 3_655 . . . 176.4(7) ?
O5 Ni1 O3 C4 . . . . -173.9(9) ?
O5 Ni1 O3 C4 3_655 . . . -135(4) ?
Ni1' Ni1 O3 C8 . . . 3_655 1.4(12) ?
O7 Ni1 O3 C8 . . . 3_655 87.7(9) ?
O6 Ni1 O3 C8 . . . 3_655 -85.1(9) ?
O2 Ni1 O3 C8 . . . 3_655 178.0(10) ?
O2 Ni1 O3 C8 3_655 . . 3_655 176.5(9) ?
O1 Ni1 O3 C8 3_655 . . 3_655 -175.5(10) ?
O1 Ni1 O3 C8 . . . 3_655 -171.3(10) ?
O3 Ni1 O3 C8 3_655 . . 3_655 -0.1(15) ?
O5 Ni1 O3 C8 . . . 3_655 9.6(8) ?
O5 Ni1 O3 C8 3_655 . . 3_655 49(3) ?
O7 Ni1 O3 Ni1' . . . . 86.3(9) ?
O6 Ni1 O3 Ni1' . . . . -86.5(9) ?
O2 Ni1 O3 Ni1' . . . . 176.5(10) ?
O2 Ni1 O3 Ni1' 3_655 . . . 175.1(12) ?
O1 Ni1 O3 Ni1' 3_655 . . . -177.0(10) ?
O1 Ni1 O3 Ni1' . . . . -172.7(14) ?
O3 Ni1 O3 Ni1' 3_655 . . . -1.5(11) ?
O5 Ni1 O3 Ni1' . . . . 8.2(8) ?
O5 Ni1 O3 Ni1' 3_655 . . . 47(4) ?
C8 C7 O4 O4 . . . 3_655 -6.0(6) ?
C8 C7 O4 C7 . . . 3_655 174.0(6) ?
C8 C7 O4 C6 . . . . 172.1(13) ?
C8 C7 O4 C6 . . . 3_655 1(5) ?
C8 C7 O4 Ni1' . . . . 47.6(13) ?
C5 C6 O4 O4 . . . 3_655 -167.2(6) ?
C5 C6 O4 C7 . . . 3_655 -177(6) ?
C5 C6 O4 C7 . . . . -169.6(13) ?
C5 C6 O4 C6 . . . 3_655 -167.2(6) ?
C5 C6 O4 Ni1' . . . . -45.9(11) ?
O7 Ni1' O4 O4 . . . 3_655 90.77(9) ?
O6 Ni1' O4 O4 . . . 3_655 -90.30(4) ?
O3 Ni1' O4 O4 3_655 . . 3_655 0.0(3) ?
O3 Ni1' O4 O4 . . . 3_655 180.0(3) ?
O5 Ni1' O4 O4 . . . 3_655 7.9(3) ?
O5 Ni1' O4 O4 3_655 . . 3_655 171.8(3) ?
O2 Ni1' O4 O4 . . . 3_655 -179.8(7) ?
O2 Ni1' O4 O4 3_655 . . 3_655 -0.3(9) ?
O7 Ni1' O4 C7 . . . 3_655 -51.5(11) ?
O6 Ni1' O4 C7 . . . 3_655 127.4(10) ?
O3 Ni1' O4 C7 3_655 . . 3_655 -142.3(11) ?
O3 Ni1' O4 C7 . . . 3_655 37.7(11) ?
O5 Ni1' O4 C7 . . . 3_655 -134.5(11) ?
O5 Ni1' O4 C7 3_655 . . 3_655 29.5(11) ?
O4 Ni1' O4 C7 3_655 . . 3_655 -142.3(11) ?
O2 Ni1' O4 C7 . . . 3_655 37.9(13) ?
O2 Ni1' O4 C7 3_655 . . 3_655 -142.6(13) ?
O7 Ni1' O4 C7 . . . . 62.7(9) ?
O6 Ni1' O4 C7 . . . . -118.3(8) ?
O3 Ni1' O4 C7 3_655 . . . -28.0(9) ?
O3 Ni1' O4 C7 . . . . 151.9(9) ?
O5 Ni1' O4 C7 . . . . -20.2(9) ?
O5 Ni1' O4 C7 3_655 . . . 143.8(9) ?
O4 Ni1' O4 C7 3_655 . . . -28.0(8) ?
O2 Ni1' O4 C7 . . . . 152.2(10) ?
O2 Ni1' O4 C7 3_655 . . . -28.3(12) ?
O7 Ni1' O4 C6 . . . . -65.2(8) ?
O6 Ni1' O4 C6 . . . . 113.8(7) ?
O3 Ni1' O4 C6 3_655 . . . -155.9(8) ?
O3 Ni1' O4 C6 . . . . 24.0(8) ?
O5 Ni1' O4 C6 . . . . -148.1(8) ?
O5 Ni1' O4 C6 3_655 . . . 15.9(8) ?
O4 Ni1' O4 C6 3_655 . . . -155.9(8) ?
O2 Ni1' O4 C6 . . . . 24.3(10) ?
O2 Ni1' O4 C6 3_655 . . . -156.2(11) ?
O7 Ni1' O4 C6 . . . 3_655 71.6(5) ?
O6 Ni1' O4 C6 . . . 3_655 -109.4(5) ?
O3 Ni1' O4 C6 3_655 . . 3_655 -19.1(6) ?
O3 Ni1' O4 C6 . . . 3_655 160.8(6) ?
O5 Ni1' O4 C6 . . . 3_655 -11.3(6) ?
O5 Ni1' O4 C6 3_655 . . 3_655 152.7(6) ?
O4 Ni1' O4 C6 3_655 . . 3_655 -19.1(5) ?
O2 Ni1' O4 C6 . . . 3_655 161.1(8) ?
O2 Ni1' O4 C6 3_655 . . 3_655 -19.4(10) ?
C10 C9 O5 O3 . . . 3_655 -78(5) ?
C10 C9 O5 C5 . . . 3_655 176.2(11) ?
C10 C9 O5 C8 . . . . 175.9(11) ?
C10 C9 O5 C4 . . . 3_655 -12(5) ?
C10 C9 O5 Ni1' . . . . -43.1(12) ?
C10 C9 O5 Ni1 . . . . -39.0(11) ?
C7 C8 O5 O3 . . . 3_655 129(5) ?
C7 C8 O5 C5 . . . 3_655 -176(5) ?
C7 C8 O5 C9 . . . . -174.8(11) ?
C7 C8 O5 C4 . . . 3_655 -176.5(13) ?
C7 C8 O5 Ni1' . . . . 40.4(12) ?
C7 C8 O5 Ni1 . . . . 43.2(13) ?
Ni1 Ni1' O5 O3 . . . 3_655 48(4) ?
O7 Ni1' O5 O3 . . . 3_655 129(4) ?
O6 Ni1' O5 O3 . . . 3_655 -36(4) ?
O3 Ni1' O5 O3 . . . 3_655 -146(4) ?
O5 Ni1' O5 O3 3_655 . . 3_655 -156(3) ?
O4 Ni1' O5 O3 3_655 . . 3_655 -128(4) ?
O4 Ni1' O5 O3 . . . 3_655 -129(4) ?
O2 Ni1' O5 O3 . . . 3_655 57(4) ?
O2 Ni1' O5 O3 3_655 . . 3_655 47(4) ?
Ni1 Ni1' O5 C5 . . . 3_655 153.9(12) ?
O7 Ni1' O5 C5 . . . 3_655 -125.5(10) ?
O6 Ni1' O5 C5 . . . 3_655 69.1(10) ?
O3 Ni1' O5 C5 3_655 . . 3_655 106(4) ?
O3 Ni1' O5 C5 . . . 3_655 -40.9(12) ?
O5 Ni1' O5 C5 3_655 . . 3_655 -50.2(17) ?
O4 Ni1' O5 C5 3_655 . . 3_655 -22.3(9) ?
O4 Ni1' O5 C5 . . . 3_655 -23.4(9) ?
O2 Ni1' O5 C5 . . . 3_655 162.8(9) ?
O2 Ni1' O5 C5 3_655 . . 3_655 152.8(11) ?
Ni1 Ni1' O5 C9 . . . . 22.5(13) ?
O7 Ni1' O5 C9 . . . . 103.1(9) ?
O6 Ni1' O5 C9 . . . . -62.3(10) ?
O3 Ni1' O5 C9 3_655 . . . -26(3) ?
O3 Ni1' O5 C9 . . . . -172.3(11) ?
O5 Ni1' O5 C9 3_655 . . . 178.4(7) ?
O4 Ni1' O5 C9 3_655 . . . -153.7(10) ?
O4 Ni1' O5 C9 . . . . -154.8(10) ?
O2 Ni1' O5 C9 . . . . 31.4(13) ?
O2 Ni1' O5 C9 3_655 . . . 21.4(9) ?
Ni1 Ni1' O5 C8 . . . . 166.0(11) ?
O7 Ni1' O5 C8 . . . . -113.3(7) ?
O6 Ni1' O5 C8 . . . . 81.3(8) ?
O3 Ni1' O5 C8 3_655 . . . 118(4) ?
O3 Ni1' O5 C8 . . . . -28.8(10) ?
O5 Ni1' O5 C8 3_655 . . . -38.1(15) ?
O4 Ni1' O5 C8 3_655 . . . -10.1(7) ?
O4 Ni1' O5 C8 . . . . -11.3(7) ?
O2 Ni1' O5 C8 . . . . 175.0(8) ?
O2 Ni1' O5 C8 3_655 . . . 165.0(8) ?
Ni1 Ni1' O5 C4 . . . 3_655 17.0(13) ?
O7 Ni1' O5 C4 . . . 3_655 97.7(8) ?
O6 Ni1' O5 C4 . . . 3_655 -67.7(9) ?
O3 Ni1' O5 C4 3_655 . . 3_655 -31(3) ?
O3 Ni1' O5 C4 . . . 3_655 -177.8(10) ?
O5 Ni1' O5 C4 3_655 . . 3_655 172.9(8) ?
O4 Ni1' O5 C4 3_655 . . 3_655 -159.1(9) ?
O4 Ni1' O5 C4 . . . 3_655 -160.3(9) ?
O2 Ni1' O5 C4 . . . 3_655 26.0(12) ?
O2 Ni1' O5 C4 3_655 . . 3_655 16.0(8) ?
O7 Ni1' O5 Ni1 . . . . 80.6(9) ?
O6 Ni1' O5 Ni1 . . . . -84.8(9) ?
O3 Ni1' O5 Ni1 3_655 . . . -48(4) ?
O3 Ni1' O5 Ni1 . . . . 165.2(13) ?
O5 Ni1' O5 Ni1 3_655 . . . 155.9(16) ?
O4 Ni1' O5 Ni1 3_655 . . . -176.2(9) ?
O4 Ni1' O5 Ni1 . . . . -177.3(10) ?
O2 Ni1' O5 Ni1 . . . . 8.9(8) ?
O2 Ni1' O5 Ni1 3_655 . . . -1.1(9) ?
Ni1' Ni1 O5 O3 . . . 3_655 -130(4) ?
O7 Ni1 O5 O3 . . . 3_655 140(4) ?
O6 Ni1 O5 O3 . . . 3_655 -46(4) ?
O2 Ni1 O5 O3 . . . 3_655 65(4) ?
O2 Ni1 O5 O3 3_655 . . 3_655 49(4) ?
O1 Ni1 O5 O3 3_655 . . 3_655 54(4) ?
O1 Ni1 O5 O3 . . . 3_655 42(4) ?
O3 Ni1 O5 O3 . . . 3_655 -138(4) ?
O5 Ni1 O5 O3 3_655 . . 3_655 -146(3) ?
Ni1' Ni1 O5 C5 . . . 3_655 -29.8(14) ?
O7 Ni1 O5 C5 . . . 3_655 -119.5(11) ?
O6 Ni1 O5 C5 . . . 3_655 53.6(11) ?
O2 Ni1 O5 C5 . . . 3_655 165.2(11) ?
O2 Ni1 O5 C5 3_655 . . 3_655 149.0(12) ?
O1 Ni1 O5 C5 3_655 . . 3_655 154.4(13) ?
O1 Ni1 O5 C5 . . . 3_655 142.1(12) ?
O3 Ni1 O5 C5 3_655 . . 3_655 100(4) ?
O3 Ni1 O5 C5 . . . 3_655 -38.4(11) ?
O5 Ni1 O5 C5 3_655 . . 3_655 -45.6(15) ?
Ni1' Ni1 O5 C9 . . . . -159.3(12) ?
O7 Ni1 O5 C9 . . . . 111.0(8) ?
O6 Ni1 O5 C9 . . . . -76.0(8) ?
O2 Ni1 O5 C9 . . . . 35.7(14) ?
O2 Ni1 O5 C9 3_655 . . . 19.5(9) ?
O1 Ni1 O5 C9 3_655 . . . 24.9(17) ?
O1 Ni1 O5 C9 . . . . 12.6(9) ?
O3 Ni1 O5 C9 3_655 . . . -29(3) ?
O3 Ni1 O5 C9 . . . . -167.9(9) ?
O5 Ni1 O5 C9 3_655 . . . -175.1(6) ?
Ni1' Ni1 O5 C8 . . . . -15.1(12) ?
O7 Ni1 O5 C8 . . . . -104.9(8) ?
O6 Ni1 O5 C8 . . . . 68.2(8) ?
O2 Ni1 O5 C8 . . . . 179.9(10) ?
O2 Ni1 O5 C8 3_655 . . . 163.6(9) ?
O1 Ni1 O5 C8 3_655 . . . 169.0(13) ?
O1 Ni1 O5 C8 . . . . 156.7(9) ?
O3 Ni1 O5 C8 3_655 . . . 115(4) ?
O3 Ni1 O5 C8 . . . . -23.7(8) ?
O5 Ni1 O5 C8 3_655 . . . -31.0(12) ?
Ni1' Ni1 O5 C4 . . . 3_655 -163.9(12) ?
O7 Ni1 O5 C4 . . . 3_655 106.4(8) ?
O6 Ni1 O5 C4 . . . 3_655 -80.5(8) ?
O2 Ni1 O5 C4 . . . 3_655 31.1(13) ?
O2 Ni1 O5 C4 3_655 . . 3_655 14.9(8) ?
O1 Ni1 O5 C4 3_655 . . 3_655 20.3(17) ?
O1 Ni1 O5 C4 . . . 3_655 8.0(8) ?
O3 Ni1 O5 C4 3_655 . . 3_655 -34(3) ?
O3 Ni1 O5 C4 . . . 3_655 -172.5(8) ?
O5 Ni1 O5 C4 3_655 . . 3_655 -179.7(5) ?
O7 Ni1 O5 Ni1' . . . . -89.7(9) ?
O6 Ni1 O5 Ni1' . . . . 83.3(9) ?
O2 Ni1 O5 Ni1' . . . . -165.0(13) ?
O2 Ni1 O5 Ni1' 3_655 . . . 178.8(10) ?
O1 Ni1 O5 Ni1' 3_655 . . . -175.8(16) ?
O1 Ni1 O5 Ni1' . . . . 171.9(10) ?
O3 Ni1 O5 Ni1' 3_655 . . . 130(4) ?
O3 Ni1 O5 Ni1' . . . . -8.6(8) ?
O5 Ni1 O5 Ni1' 3_655 . . . -15.9(10) ?
O2 Ni1 O6 Ni1' . . . . 143.4(2) ?
O2 Ni1 O6 Ni1' 3_655 . . . -143.4(2) ?
O1 Ni1 O6 Ni1' 3_655 . . . 138.3(3) ?
O1 Ni1 O6 Ni1' . . . . -138.3(3) ?
O3 Ni1 O6 Ni1' 3_655 . . . -70.2(3) ?
O3 Ni1 O6 Ni1' . . . . 70.2(3) ?
O5 Ni1 O6 Ni1' . . . . -63.5(3) ?
O5 Ni1 O6 Ni1' 3_655 . . . 63.5(3) ?
O3 Ni1' O6 Ni1 3_655 . . . 99.3(3) ?
O3 Ni1' O6 Ni1 . . . . -99.3(3) ?
O5 Ni1' O6 Ni1 . . . . 105.3(3) ?
O5 Ni1' O6 Ni1 3_655 . . . -105.3(3) ?
O4 Ni1' O6 Ni1 3_655 . . . 176.0(5) ?
O4 Ni1' O6 Ni1 . . . . -176.0(5) ?
O2 Ni1' O6 Ni1 . . . . -30.7(2) ?
O2 Ni1' O6 Ni1 3_655 . . . 30.7(2) ?
O2 Ni1 O7 Ni1' . . . . -143.7(2) ?
O2 Ni1 O7 Ni1' 3_655 . . . 143.7(2) ?
O1 Ni1 O7 Ni1' 3_655 . . . -138.0(3) ?
O1 Ni1 O7 Ni1' . . . . 138.0(3) ?
O3 Ni1 O7 Ni1' 3_655 . . . 70.2(3) ?
O3 Ni1 O7 Ni1' . . . . -70.2(3) ?
O5 Ni1 O7 Ni1' . . . . 64.3(3) ?
O5 Ni1 O7 Ni1' 3_655 . . . -64.3(3) ?
O6 Ni1' O7 Ni1 . . . . 0.000(4) ?
O3 Ni1' O7 Ni1 3_655 . . . -99.2(3) ?
O3 Ni1' O7 Ni1 . . . . 99.2(3) ?
O5 Ni1' O7 Ni1 . . . . -107.0(3) ?
O5 Ni1' O7 Ni1 3_655 . . . 107.0(3) ?
O4 Ni1' O7 Ni1 3_655 . . . -175.9(5) ?
O4 Ni1' O7 Ni1 . . . . 175.9(5) ?
O2 Ni1' O7 Ni1 . . . . 31.1(2) ?
O2 Ni1' O7 Ni1 3_655 . . . -31.1(2) ?
